data_1548116
loop_
_publ_author_name
'Dakovi\'c, Marijana'
'Soldin, \<Zeljka'
'Kukovec, Boris-Marko'
'Kodrin, Ivan'
'Aaker\"oy, Christer B.'
'Baus, Nea'
'Rinkovec, Tamara'

_publ_section_title
;
 Building inorganic supramolecular architectures using principles adopted
 from the organic solid state
;
_journal_issue 1
_journal_name_full IUCrJ
_journal_page_first
;
;
_journal_paper_doi 10.1107/S2052252517015494
_journal_volume 5
_journal_year 2018
_chemical_formula_sum 'C8 H8 Cd I2 N4 O2'
_chemical_formula_weight 558.38
_space_group_crystal_system monoclinic
_space_group_IT_number 14
_space_group_name_Hall '-P 2ybc'
_space_group_name_H-M_alt 'P 1 21/c 1'
_symmetry_space_group_name_Hall '-P 2ybc'
_symmetry_space_group_name_H-M 'P 1 21/c 1'
_atom_sites_solution_hydrogens mixed
_audit_creation_method SHELXL-2014/7
_cell_angle_alpha 90
_cell_angle_beta 92.307(6)
_cell_angle_gamma 90
_cell_formula_units_Z 2
_cell_length_a 4.0953(3)
_cell_length_b 7.8089(6)
_cell_length_c 21.7078(13)
_cell_measurement_reflns_used 1161
_cell_measurement_temperature 200(2)
_cell_measurement_theta_max 28.4630
_cell_measurement_theta_min 5.5390
_cell_volume 693.65(8)
_computing_structure_refinement 'SHELXL-2014/7 (Sheldrick, 2014)'
_diffrn_ambient_temperature 200(2)
_diffrn_measured_fraction_theta_full 0.991
_diffrn_measured_fraction_theta_max 0.951
_diffrn_measurement_device_type 'Oxford Diffraction Xcalibur2 diffractometer with Sapphire 3 CCD detector'
_diffrn_measurement_method \w-scan
_diffrn_radiation_type MoK\a
_diffrn_radiation_wavelength 0.71073
_diffrn_reflns_av_R_equivalents 0.0260
_diffrn_reflns_av_unetI/netI 0.0419
_diffrn_reflns_Laue_measured_fraction_full 0.991
_diffrn_reflns_Laue_measured_fraction_max 0.951
_diffrn_reflns_limit_h_max 4
_diffrn_reflns_limit_h_min -5
_diffrn_reflns_limit_k_max 9
_diffrn_reflns_limit_k_min -4
_diffrn_reflns_limit_l_max 27
_diffrn_reflns_limit_l_min -13
_diffrn_reflns_number 2578
_diffrn_reflns_point_group_measured_fraction_full 0.991
_diffrn_reflns_point_group_measured_fraction_max 0.951
_diffrn_reflns_theta_full 25.242
_diffrn_reflns_theta_max 26.973
_diffrn_reflns_theta_min 4.576
_exptl_absorpt_coefficient_mu 6.020
_exptl_absorpt_correction_T_max 1.00000
_exptl_absorpt_correction_T_min 0.57280
_exptl_absorpt_correction_type multi-scan
_exptl_absorpt_process_details
;
CrysAlisPro, Agilent Technologies,
Version 1.171.37.35 (release 13-08-2014 CrysAlis171 .NET)
(compiled Aug 13 2014,18:06:01)
Empirical absorption correction using spherical harmonics,
 implemented in SCALE3 ABSPACK scaling algorithm.
;
_exptl_crystal_colour colourless
_exptl_crystal_density_diffrn 2.673
_exptl_crystal_description prism
_exptl_crystal_F_000 508
_exptl_crystal_size_max 0.42
_exptl_crystal_size_mid 0.14
_exptl_crystal_size_min 0.06
_refine_diff_density_max 3.589
_refine_diff_density_min -1.375
_refine_diff_density_rms 0.325
_refine_ls_extinction_method none
_refine_ls_goodness_of_fit_ref 1.171
_refine_ls_hydrogen_treatment mixed
_refine_ls_matrix_type full
_refine_ls_number_parameters 83
_refine_ls_number_reflns 1480
_refine_ls_number_restraints 1
_refine_ls_restrained_S_all 1.171
_refine_ls_R_factor_all 0.0556
_refine_ls_R_factor_gt 0.0501
_refine_ls_shift/su_max 0.000
_refine_ls_shift/su_mean 0.000
_refine_ls_structure_factor_coef Fsqd
_refine_ls_weighting_details 'w=1/[\s^2^(Fo^2^)+(0.0616P)^2^+13.7038P] where P=(Fo^2^+2Fc^2^)/3'
_refine_ls_weighting_scheme calc
_refine_ls_wR_factor_gt 0.1437
_refine_ls_wR_factor_ref 0.1491
_reflns_Friedel_coverage 0.000
_reflns_number_gt 1368
_reflns_number_total 1480
_reflns_threshold_expression 'I > 2\s(I)'
_cod_data_source_file lq5009.cif
_cod_data_source_block 6
_cod_database_code 1548116
_shelx_shelxl_version_number 2014/7
_shelx_space_group_comment
;
The symmetry employed for this shelxl refinement is uniquely defined
by the following loop, which should always be used as a source of
symmetry information in preference to the above space-group names.
They are only intended as comments.
;

loop_
_space_group_symop_operation_xyz
'x, y, z'
'-x, y+1/2, -z+1/2'
'-x, -y, -z'
'x, -y-1/2, z-1/2'

loop_
_atom_site_label
_atom_site_type_symbol
_atom_site_fract_x
_atom_site_fract_y
_atom_site_fract_z
_atom_site_U_iso_or_equiv
_atom_site_adp_type
_atom_site_occupancy
_atom_site_site_symmetry_order
_atom_site_calc_flag
_atom_site_refinement_flags_posn
_atom_site_refinement_flags_adp
_atom_site_refinement_flags_occupancy
Cd1 Cd 0.5000 0.5000 0.5000 0.0212(3) Uani 1 2 d S . P
I1 I 0.97030(18) 0.26056(9) 0.45392(3) 0.0246(3) Uani 1 1 d . . .
N1 N 0.542(3) 0.3446(13) 0.5969(4) 0.027(2) Uani 1 1 d . . .
N2 N 0.778(3) 0.3305(16) 0.6953(5) 0.033(3) Uani 1 1 d D . .
H21 H 0.90(3) 0.398(16) 0.719(6) 0.040 Uiso 1 1 d D U .
O1 O 0.856(3) 0.0857(16) 0.7491(5) 0.060(4) Uani 1 1 d . . .
C1 C 0.676(4) 0.4159(17) 0.6452(5) 0.032(3) Uani 1 1 d . . .
H1 H 0.7041 0.5367 0.6449 0.038 Uiso 1 1 calc R U .
C2 C 0.748(4) 0.1547(19) 0.7021(6) 0.036(3) Uani 1 1 d . . .
C3 C 0.586(4) 0.0770(17) 0.6498(6) 0.035(3) Uani 1 1 d . . .
H3 H 0.5435 -0.0426 0.6498 0.042 Uiso 1 1 calc R U .
C4 C 0.494(4) 0.1723(16) 0.6005(5) 0.031(3) Uani 1 1 d . . .
H4 H 0.3889 0.1164 0.5662 0.037 Uiso 1 1 calc R U .

loop_
_atom_site_aniso_label
_atom_site_aniso_U_11
_atom_site_aniso_U_22
_atom_site_aniso_U_33
_atom_site_aniso_U_23
_atom_site_aniso_U_13
_atom_site_aniso_U_12
Cd1 0.0210(5) 0.0208(6) 0.0216(5) 0.0020(4) -0.0027(4) 0.0003(5)
I1 0.0202(4) 0.0209(4) 0.0322(4) -0.0050(3) -0.0027(3) -0.0011(3)
N1 0.032(5) 0.024(5) 0.023(4) 0.002(4) -0.007(4) 0.001(5)
N2 0.047(7) 0.035(6) 0.017(5) -0.002(4) -0.007(4) 0.000(5)
O1 0.091(10) 0.056(7) 0.030(5) 0.010(5) -0.020(6) 0.018(7)
C1 0.049(8) 0.025(6) 0.021(5) -0.003(5) 0.001(5) 0.001(6)
C2 0.043(8) 0.038(8) 0.025(6) -0.003(6) -0.002(5) 0.010(6)
C3 0.053(9) 0.025(6) 0.028(6) 0.002(5) -0.004(6) 0.000(6)
C4 0.041(7) 0.023(6) 0.028(6) -0.003(5) -0.005(6) -0.002(6)

loop_
_atom_type_symbol
_atom_type_description
_atom_type_scat_dispersion_real
_atom_type_scat_dispersion_imag
_atom_type_scat_source
C C 0.0033 0.0016 'International Tables Vol C Tables 4.2.6.8 and 6.1.1.4'
H H 0.0000 0.0000 'International Tables Vol C Tables 4.2.6.8 and 6.1.1.4'
Cd Cd -0.8075 1.2024 'International Tables Vol C Tables 4.2.6.8 and 6.1.1.4'
I I -0.4742 1.8119 'International Tables Vol C Tables 4.2.6.8 and 6.1.1.4'
N N 0.0061 0.0033 'International Tables Vol C Tables 4.2.6.8 and 6.1.1.4'
O O 0.0106 0.0060 'International Tables Vol C Tables 4.2.6.8 and 6.1.1.4'

loop_
_geom_angle_atom_site_label_1
_geom_angle_atom_site_label_2
_geom_angle_atom_site_label_3
_geom_angle
_geom_angle_site_symmetry_1
_geom_angle_site_symmetry_3
N1 Cd1 N1 180.0 3_666 .
N1 Cd1 I1 87.2(3) 3_666 3_666
N1 Cd1 I1 92.8(3) . 3_666
N1 Cd1 I1 92.8(3) 3_666 .
N1 Cd1 I1 87.2(3) . .
I1 Cd1 I1 180.00(2) 3_666 .
N1 Cd1 I1 89.8(2) 3_666 1_455
N1 Cd1 I1 90.2(2) . 1_455
I1 Cd1 I1 92.04(2) 3_666 1_455
I1 Cd1 I1 87.96(2) . 1_455
N1 Cd1 I1 90.2(2) 3_666 3_766
N1 Cd1 I1 89.8(2) . 3_766
I1 Cd1 I1 87.96(2) 3_666 3_766
I1 Cd1 I1 92.04(2) . 3_766
I1 Cd1 I1 180.0 1_455 3_766
Cd1 I1 Cd1 87.963(19) . 1_655
C1 N1 C4 116.0(10) . .
C1 N1 Cd1 120.1(8) . .
C4 N1 Cd1 122.5(7) . .
C1 N2 C2 123.9(11) . .
C1 N2 H21 110(10) . .
C2 N2 H21 126(10) . .
N1 C1 N2 123.9(12) . .
N1 C1 H1 118.1 . .
N2 C1 H1 118.1 . .
O1 C2 N2 119.7(13) . .
O1 C2 C3 128.2(14) . .
N2 C2 C3 112.2(11) . .
C4 C3 C2 120.3(12) . .
C4 C3 H3 119.9 . .
C2 C3 H3 119.9 . .
C3 C4 N1 123.7(11) . .
C3 C4 H4 118.2 . .
N1 C4 H4 118.2 . .

loop_
_geom_bond_atom_site_label_1
_geom_bond_atom_site_label_2
_geom_bond_distance
_geom_bond_site_symmetry_2
Cd1 N1 2.429(9) 3_666
Cd1 N1 2.429(9) .
Cd1 I1 2.8916(7) 3_666
Cd1 I1 2.8916(7) .
Cd1 I1 3.0046(7) 1_455
Cd1 I1 3.0046(7) 3_766
I1 Cd1 3.0046(7) 1_655
N1 C1 1.290(15) .
N1 C4 1.362(16) .
N2 C1 1.329(16) .
N2 C2 1.39(2) .
N2 H21 0.88(2) .
O1 C2 1.222(16) .
C1 H1 0.9500 .
C2 C3 1.426(18) .
C3 C4 1.346(17) .
C3 H3 0.9500 .
C4 H4 0.9500 .

loop_
_geom_hbond_atom_site_label_D
_geom_hbond_atom_site_label_H
_geom_hbond_atom_site_label_A
_geom_hbond_distance_DH
_geom_hbond_distance_HA
_geom_hbond_distance_DA
_geom_hbond_angle_DHA
_geom_hbond_site_symmetry_A
N2 H21 O1 0.88(2) 1.89(5) 2.743(16) 163(14) 2_756
C1 H1 I1 0.95 3.02 3.655(13) 125.6 3_766

loop_
_geom_torsion_atom_site_label_1
_geom_torsion_atom_site_label_2
_geom_torsion_atom_site_label_3
_geom_torsion_atom_site_label_4
_geom_torsion
C4 N1 C1 N2 3(2)
Cd1 N1 C1 N2 -163.7(11)
C2 N2 C1 N1 -1(2)
C1 N2 C2 O1 178.1(14)
C1 N2 C2 C3 -2(2)
O1 C2 C3 C4 -177.4(17)
N2 C2 C3 C4 2(2)
C2 C3 C4 N1 -1(2)
C1 N1 C4 C3 -2(2)
Cd1 N1 C4 C3 164.3(11)
